data_7105028
loop_
_publ_author_name
'Zelikoff, Ayellet L'
'Kopilov, Jacob'
'Goldberg, Israel'
'Coates, Geoffrey W'
'Kol, Moshe'

_publ_section_title
;
 New facets of an old ligand: titanium and zirconium complexes of
 phenylenediamine bis(phenolate) in lactide polymerisation catalysis.
;
_journal_issue 44
_journal_name_full 'Chemical communications (Cambridge, England)'
_journal_page_first 6804
_journal_page_last 6806
_journal_paper_doi 10.1039/b915211c
_journal_year 2009
_chemical_formula_moiety 'C40 H60 N2 O4 Ti'
_chemical_formula_sum 'C40 H60 N2 O4 Ti'
_chemical_formula_weight 680.80
_chemical_name_systematic
;
?
;
_space_group_IT_number 14
_symmetry_cell_setting monoclinic
_symmetry_space_group_name_Hall '-P 2ybc'
_symmetry_space_group_name_H-M 'P 1 21/c 1'
_atom_sites_solution_hydrogens geom
_atom_sites_solution_primary direct
_atom_sites_solution_secondary difmap
_audit_creation_method SHELXL-97
_cell_angle_alpha 90.00
_cell_angle_beta 95.3742(7)
_cell_angle_gamma 90.00
_cell_formula_units_Z 8
_cell_length_a 15.9917(4)
_cell_length_b 50.3346(10)
_cell_length_c 9.9634(2)
_cell_measurement_reflns_used 8298
_cell_measurement_temperature 110(2)
_cell_measurement_theta_max 25.00
_cell_measurement_theta_min 1.41
_cell_volume 7984.6(3)
_computing_cell_refinement Denzo
_computing_data_collection 'Collect, Nonius B.V.'
_computing_data_reduction 'Denzo & Scalepack'
_computing_structure_refinement 'SHELXL-97 (Sheldrick, 1997)'
_computing_structure_solution SIR-97
_diffrn_ambient_temperature 110(2)
_diffrn_detector_area_resol_mean 12.8
_diffrn_measured_fraction_theta_full 0.904
_diffrn_measured_fraction_theta_max 0.904
_diffrn_measurement_device_type 'Nonius KappaCCD'
_diffrn_measurement_method '0.6 deg. \f and \w scans'
_diffrn_radiation_monochromator graphite
_diffrn_radiation_source 'fine-focus sealed tube'
_diffrn_radiation_type MoK\a
_diffrn_radiation_wavelength 0.71073
_diffrn_reflns_av_R_equivalents 0.0770
_diffrn_reflns_av_sigmaI/netI 0.1493
_diffrn_reflns_limit_h_max 18
_diffrn_reflns_limit_h_min -18
_diffrn_reflns_limit_k_max 0
_diffrn_reflns_limit_k_min -59
_diffrn_reflns_limit_l_max 11
_diffrn_reflns_limit_l_min 0
_diffrn_reflns_number 24913
_diffrn_reflns_theta_full 25.00
_diffrn_reflns_theta_max 25.00
_diffrn_reflns_theta_min 2.21
_diffrn_standards_number 0
_exptl_absorpt_coefficient_mu 0.253
_exptl_absorpt_correction_type none
_exptl_crystal_colour colorless
_exptl_crystal_density_diffrn 1.133
_exptl_crystal_density_method 'not measured'
_exptl_crystal_description prism
_exptl_crystal_F_000 2944
_exptl_crystal_size_max 0.35
_exptl_crystal_size_mid 0.25
_exptl_crystal_size_min 0.20
_refine_diff_density_max 0.459
_refine_diff_density_min -0.524
_refine_diff_density_rms 0.071
_refine_ls_extinction_method none
_refine_ls_goodness_of_fit_ref 0.957
_refine_ls_hydrogen_treatment constr
_refine_ls_matrix_type full
_refine_ls_number_parameters 895
_refine_ls_number_reflns 12703
_refine_ls_number_restraints 0
_refine_ls_restrained_S_all 0.957
_refine_ls_R_factor_all 0.1862
_refine_ls_R_factor_gt 0.0748
_refine_ls_shift/su_max 0.001
_refine_ls_shift/su_mean 0.000
_refine_ls_structure_factor_coef Fsqd
_refine_ls_weighting_details 'calc w=1/[\s^2^(Fo^2^)+(0.1066P)^2^+0.0000P] where P=(Fo^2^+2Fc^2^)/3'
_refine_ls_weighting_scheme calc
_refine_ls_wR_factor_gt 0.1662
_refine_ls_wR_factor_ref 0.2212
_reflns_number_gt 5591
_reflns_number_total 12703
_reflns_threshold_expression >2sigma(I)
_cod_data_source_file b915211c.txt
_cod_data_source_block mk197
_cod_original_sg_symbol_H-M 'P 21/c'
_cod_database_code 7105028

loop_
_symmetry_equiv_pos_as_xyz
'x, y, z'
'-x, y+1/2, -z+1/2'
'-x, -y, -z'
'x, -y-1/2, z-1/2'

loop_
_atom_site_label
_atom_site_type_symbol
_atom_site_fract_x
_atom_site_fract_y
_atom_site_fract_z
_atom_site_U_iso_or_equiv
_atom_site_adp_type
_atom_site_occupancy
_atom_site_symmetry_multiplicity
_atom_site_calc_flag
_atom_site_refinement_flags
_atom_site_disorder_assembly
_atom_site_disorder_group
Ti1 Ti -0.03709(5) 0.183014(19) 0.28972(8) 0.0320(3) Uani 1 1 d . A .
O2 O -0.0768(2) 0.15940(7) 0.1683(3) 0.0406(9) Uani 1 1 d . . .
C3A C -0.0676(8) 0.1456(2) 0.0453(11) 0.045(4) Uani 0.576(18) 1 d P A 1
H3A H -0.0139 0.1515 0.0107 0.054 Uiso 0.576(18) 1 calc PR A 1
C4A C -0.0599(9) 0.1160(3) 0.0786(15) 0.069(4) Uani 0.576(18) 1 d P A 1
H4A1 H -0.0068 0.1127 0.1334 0.103 Uiso 0.576(18) 1 calc PR A 1
H4A2 H -0.0612 0.1057 -0.0052 0.103 Uiso 0.576(18) 1 calc PR A 1
H4A3 H -0.1069 0.1106 0.1290 0.103 Uiso 0.576(18) 1 calc PR A 1
C5A C -0.1392(10) 0.1529(2) -0.0583(14) 0.054(4) Uani 0.576(18) 1 d P A 1
H5A1 H -0.1927 0.1480 -0.0245 0.080 Uiso 0.576(18) 1 calc PR A 1
H5A2 H -0.1329 0.1433 -0.1425 0.080 Uiso 0.576(18) 1 calc PR A 1
H5A3 H -0.1383 0.1721 -0.0750 0.080 Uiso 0.576(18) 1 calc PR A 1
C3B C -0.1130(11) 0.1385(3) 0.0860(15) 0.039(5) Uiso 0.424(18) 1 d P A 2
H3B H -0.1430 0.1262 0.1441 0.047 Uiso 0.424(18) 1 calc PR A 2
C4B C -0.0436(13) 0.1229(5) 0.026(2) 0.062(7) Uiso 0.424(18) 1 d P A 2
H4B1 H -0.0123 0.1349 -0.0292 0.093 Uiso 0.424(18) 1 calc PR A 2
H4B2 H -0.0685 0.1085 -0.0308 0.093 Uiso 0.424(18) 1 calc PR A 2
H4B3 H -0.0052 0.1154 0.0985 0.093 Uiso 0.424(18) 1 calc PR A 2
C5B C -0.1753(12) 0.1494(5) -0.0206(19) 0.058(6) Uiso 0.424(18) 1 d P A 2
H5B1 H -0.2242 0.1562 0.0211 0.087 Uiso 0.424(18) 1 calc PR A 2
H5B2 H -0.1930 0.1354 -0.0851 0.087 Uiso 0.424(18) 1 calc PR A 2
H5B3 H -0.1495 0.1640 -0.0676 0.087 Uiso 0.424(18) 1 calc PR A 2
O6 O 0.0052(2) 0.16553(7) 0.4361(3) 0.0412(10) Uani 1 1 d . . .
C7 C 0.0455(4) 0.14303(15) 0.4948(7) 0.081(2) Uani 1 1 d . A .
H7 H 0.0565 0.1312 0.4179 0.097 Uiso 1 1 calc R . .
C8 C 0.1275(4) 0.14846(13) 0.5665(6) 0.075(2) Uani 1 1 d . . .
H8A H 0.1617 0.1586 0.5080 0.112 Uiso 1 1 calc R A .
H8B H 0.1557 0.1316 0.5914 0.112 Uiso 1 1 calc R . .
H8C H 0.1202 0.1587 0.6481 0.112 Uiso 1 1 calc R . .
C9 C -0.0134(4) 0.12837(17) 0.5725(9) 0.145(4) Uani 1 1 d . . .
H9A H -0.0274 0.1392 0.6488 0.218 Uiso 1 1 calc R A .
H9B H 0.0129 0.1118 0.6060 0.218 Uiso 1 1 calc R . .
H9C H -0.0647 0.1244 0.5143 0.218 Uiso 1 1 calc R . .
O10 O 0.06525(19) 0.18828(6) 0.2022(3) 0.0292(8) Uani 1 1 d . . .
C11 C 0.1318(3) 0.19782(10) 0.2831(5) 0.0285(12) Uani 1 1 d . A .
C12 C 0.2154(3) 0.19028(10) 0.2725(4) 0.0286(13) Uani 1 1 d . . .
C13 C 0.2758(3) 0.19933(10) 0.3739(5) 0.0320(13) Uani 1 1 d . A .
H13 H 0.3327 0.1945 0.3681 0.038 Uiso 1 1 calc R . .
C14 C 0.2571(3) 0.21496(10) 0.4820(5) 0.0312(13) Uani 1 1 d . . .
C15 C 0.1743(3) 0.22258(10) 0.4892(5) 0.0325(13) Uani 1 1 d . A .
H15 H 0.1595 0.2332 0.5620 0.039 Uiso 1 1 calc R . .
C16 C 0.1132(3) 0.21453(10) 0.3893(5) 0.0272(12) Uani 1 1 d . . .
N17 N 0.0236(2) 0.21974(8) 0.3914(4) 0.0274(10) Uani 1 1 d . A .
H17 H 0.0111 0.2200 0.4807 0.033 Uiso 1 1 calc R . .
C18 C -0.0046(3) 0.24472(10) 0.3287(5) 0.0272(12) Uani 1 1 d . . .
C19 C 0.0232(3) 0.26910(11) 0.3809(5) 0.0312(13) Uani 1 1 d . A .
H19 H 0.0617 0.2698 0.4593 0.037 Uiso 1 1 calc R . .
C20 C -0.0055(3) 0.29224(11) 0.3182(5) 0.0371(14) Uani 1 1 d . . .
H20 H 0.0143 0.3089 0.3533 0.044 Uiso 1 1 calc R A .
C21 C -0.0624(3) 0.29162(11) 0.2053(5) 0.0368(14) Uani 1 1 d . A .
H21 H -0.0827 0.3077 0.1645 0.044 Uiso 1 1 calc R . .
C22 C -0.0895(3) 0.26772(10) 0.1526(5) 0.0316(13) Uani 1 1 d . . .
H22 H -0.1284 0.2673 0.0745 0.038 Uiso 1 1 calc R A .
C23 C -0.0604(3) 0.24383(10) 0.2127(5) 0.0273(12) Uani 1 1 d . A .
N24 N -0.0870(2) 0.21793(8) 0.1575(3) 0.0273(10) Uani 1 1 d . . .
H24 H -0.0687 0.2161 0.0720 0.033 Uiso 1 1 calc R A .
C25 C -0.1780(3) 0.21352(10) 0.1490(4) 0.0235(12) Uani 1 1 d . A .
C26 C -0.2309(3) 0.21968(10) 0.0375(4) 0.0285(12) Uani 1 1 d . . .
H26 H -0.2101 0.2287 -0.0364 0.034 Uiso 1 1 calc R A .
C27 C -0.3152(3) 0.21270(10) 0.0326(4) 0.0250(12) Uani 1 1 d . A .
C28 C -0.3411(3) 0.20004(10) 0.1469(4) 0.0294(13) Uani 1 1 d . . .
H28 H -0.3989 0.1957 0.1462 0.035 Uiso 1 1 calc R A .
C29 C -0.2887(3) 0.19325(10) 0.2615(4) 0.0262(12) Uani 1 1 d . A .
C30 C -0.2041(3) 0.20013(10) 0.2600(4) 0.0258(12) Uani 1 1 d . . .
O31 O -0.14287(18) 0.19319(7) 0.3574(3) 0.0304(9) Uani 1 1 d . A .
C32 C 0.2385(3) 0.17057(11) 0.1644(5) 0.0319(13) Uani 1 1 d . A .
C33 C 0.3334(3) 0.16702(11) 0.1623(5) 0.0412(15) Uani 1 1 d . . .
H33A H 0.3593 0.1843 0.1468 0.062 Uiso 1 1 calc R A .
H33B H 0.3446 0.1547 0.0897 0.062 Uiso 1 1 calc R . .
H33C H 0.3571 0.1598 0.2489 0.062 Uiso 1 1 calc R . .
C34 C 0.2036(3) 0.18058(11) 0.0230(4) 0.0408(15) Uani 1 1 d . . .
H34A H 0.1425 0.1826 0.0201 0.061 Uiso 1 1 calc R A .
H34B H 0.2172 0.1677 -0.0455 0.061 Uiso 1 1 calc R . .
H34C H 0.2291 0.1978 0.0049 0.061 Uiso 1 1 calc R . .
C35 C 0.1989(3) 0.14348(10) 0.1920(5) 0.0395(14) Uani 1 1 d . . .
H35A H 0.2165 0.1379 0.2846 0.059 Uiso 1 1 calc R A .
H35B H 0.2174 0.1303 0.1288 0.059 Uiso 1 1 calc R . .
H35C H 0.1376 0.1450 0.1800 0.059 Uiso 1 1 calc R . .
C36 C 0.3250(3) 0.22225(11) 0.5969(5) 0.0374(14) Uani 1 1 d . A .
C37 C 0.4134(3) 0.21513(13) 0.5628(5) 0.0579(18) Uani 1 1 d . . .
H37A H 0.4242 0.2236 0.4776 0.087 Uiso 1 1 calc R A .
H37B H 0.4181 0.1958 0.5542 0.087 Uiso 1 1 calc R . .
H37C H 0.4545 0.2214 0.6349 0.087 Uiso 1 1 calc R . .
C38 C 0.3249(4) 0.25238(13) 0.6190(6) 0.069(2) Uani 1 1 d . . .
H38A H 0.2700 0.2579 0.6458 0.104 Uiso 1 1 calc R A .
H38B H 0.3356 0.2614 0.5352 0.104 Uiso 1 1 calc R . .
H38C H 0.3688 0.2571 0.6902 0.104 Uiso 1 1 calc R . .
C39 C 0.3072(4) 0.20766(16) 0.7228(5) 0.088(3) Uani 1 1 d . . .
H39A H 0.3519 0.2114 0.7945 0.132 Uiso 1 1 calc R A .
H39B H 0.3049 0.1885 0.7047 0.132 Uiso 1 1 calc R . .
H39C H 0.2532 0.2136 0.7512 0.132 Uiso 1 1 calc R . .
C40 C -0.3776(3) 0.21726(10) -0.0905(4) 0.0323(13) Uani 1 1 d . . .
C41 C -0.4084(3) 0.18984(10) -0.1461(5) 0.0395(14) Uani 1 1 d . A .
H41A H -0.3601 0.1792 -0.1676 0.059 Uiso 1 1 calc R . .
H41B H -0.4466 0.1924 -0.2279 0.059 Uiso 1 1 calc R . .
H41C H -0.4380 0.1806 -0.0781 0.059 Uiso 1 1 calc R . .
C42 C -0.3382(3) 0.23211(11) -0.2022(5) 0.0456(16) Uani 1 1 d . A .
H42A H -0.3213 0.2499 -0.1705 0.068 Uiso 1 1 calc R . .
H42B H -0.3791 0.2336 -0.2814 0.068 Uiso 1 1 calc R . .
H42C H -0.2887 0.2224 -0.2265 0.068 Uiso 1 1 calc R . .
C43 C -0.4529(3) 0.23339(12) -0.0522(5) 0.0489(16) Uani 1 1 d . A .
H43A H -0.4818 0.2235 0.0148 0.073 Uiso 1 1 calc R . .
H43B H -0.4918 0.2365 -0.1326 0.073 Uiso 1 1 calc R . .
H43C H -0.4334 0.2505 -0.0140 0.073 Uiso 1 1 calc R . .
C44 C -0.3203(3) 0.17781(11) 0.3790(5) 0.0348(14) Uani 1 1 d . . .
C45 C -0.2952(3) 0.19263(11) 0.5129(4) 0.0455(16) Uani 1 1 d . A .
H45A H -0.3155 0.1827 0.5879 0.068 Uiso 1 1 calc R . .
H45B H -0.3203 0.2104 0.5089 0.068 Uiso 1 1 calc R . .
H45C H -0.2339 0.1942 0.5265 0.068 Uiso 1 1 calc R . .
C46 C -0.4164(3) 0.17491(12) 0.3650(5) 0.0494(17) Uani 1 1 d . A .
H46A H -0.4340 0.1644 0.2846 0.074 Uiso 1 1 calc R . .
H46B H -0.4424 0.1925 0.3565 0.074 Uiso 1 1 calc R . .
H46C H -0.4342 0.1660 0.4450 0.074 Uiso 1 1 calc R . .
C47 C -0.2817(3) 0.14998(11) 0.3843(5) 0.0490(16) Uani 1 1 d . A .
H47A H -0.2963 0.1409 0.2982 0.073 Uiso 1 1 calc R . .
H47B H -0.3035 0.1398 0.4572 0.073 Uiso 1 1 calc R . .
H47C H -0.2205 0.1514 0.4008 0.073 Uiso 1 1 calc R . .
Ti48 Ti -0.48748(5) 0.066998(19) 0.73848(8) 0.0325(3) Uani 1 1 d . . .
O49 O -0.4427(2) 0.08731(7) 0.8711(3) 0.0415(10) Uani 1 1 d . . .
C50 C -0.4069(4) 0.10556(17) 0.9608(7) 0.095(3) Uani 1 1 d . . .
H50 H -0.3858 0.1194 0.9005 0.115 Uiso 1 1 calc R . .
C51 C -0.3328(4) 0.09777(15) 1.0407(6) 0.082(2) Uani 1 1 d . . .
H51A H -0.3471 0.0848 1.1083 0.123 Uiso 1 1 calc R . .
H51B H -0.3068 0.1134 1.0861 0.123 Uiso 1 1 calc R . .
H51C H -0.2934 0.0897 0.9829 0.123 Uiso 1 1 calc R . .
C52 C -0.4718(4) 0.12046(15) 1.0313(6) 0.089(3) Uani 1 1 d . . .
H52A H -0.5128 0.1285 0.9640 0.133 Uiso 1 1 calc R . .
H52B H -0.4443 0.1344 1.0880 0.133 Uiso 1 1 calc R . .
H52C H -0.5006 0.1081 1.0876 0.133 Uiso 1 1 calc R . .
O53 O -0.5221(2) 0.08764(7) 0.5995(3) 0.0434(10) Uani 1 1 d . . .
C54 C -0.5616(7) 0.10724(15) 0.5202(8) 0.142(4) Uani 1 1 d . . .
H54 H -0.5121 0.1117 0.4702 0.171 Uiso 1 1 calc R . .
C55 C -0.5658(5) 0.13265(13) 0.5864(6) 0.091(3) Uani 1 1 d . . .
H55A H -0.6124 0.1326 0.6437 0.137 Uiso 1 1 calc R . .
H55B H -0.5750 0.1467 0.5185 0.137 Uiso 1 1 calc R . .
H55C H -0.5130 0.1359 0.6420 0.137 Uiso 1 1 calc R . .
C56 C -0.6126(5) 0.10025(16) 0.4111(8) 0.138(4) Uani 1 1 d . . .
H56A H -0.5949 0.0830 0.3777 0.207 Uiso 1 1 calc R . .
H56B H -0.6097 0.1137 0.3405 0.207 Uiso 1 1 calc R . .
H56C H -0.6705 0.0989 0.4354 0.207 Uiso 1 1 calc R . .
O57 O -0.59393(18) 0.06247(7) 0.8174(3) 0.0328(9) Uani 1 1 d . . .
C58 C -0.6600(3) 0.05552(10) 0.7292(4) 0.0268(12) Uani 1 1 d . . .
C59 C -0.7431(3) 0.06395(10) 0.7384(5) 0.0304(13) Uani 1 1 d . . .
C60 C -0.8020(3) 0.05741(10) 0.6298(5) 0.0303(13) Uani 1 1 d . . .
H60 H -0.8586 0.0628 0.6349 0.036 Uiso 1 1 calc R . .
C61 C -0.7831(3) 0.04365(10) 0.5155(5) 0.0286(12) Uani 1 1 d . . .
C62 C -0.7015(3) 0.03434(10) 0.5133(4) 0.0293(13) Uani 1 1 d . . .
H62 H -0.6865 0.0241 0.4392 0.035 Uiso 1 1 calc R . .
C63 C -0.6430(3) 0.04000(10) 0.6182(5) 0.0250(12) Uani 1 1 d . . .
N64 N -0.5536(2) 0.03269(8) 0.6216(3) 0.0272(10) Uani 1 1 d . . .
H64 H -0.5381 0.0329 0.5339 0.033 Uiso 1 1 calc R . .
C65 C -0.5343(3) 0.00675(10) 0.6796(4) 0.0264(12) Uani 1 1 d . . .
C66 C -0.5657(3) -0.01674(10) 0.6226(5) 0.0294(13) Uani 1 1 d . . .
H66 H -0.6039 -0.0161 0.5437 0.035 Uiso 1 1 calc R . .
C67 C -0.5424(3) -0.04116(11) 0.6788(5) 0.0349(13) Uani 1 1 d . . .
H67 H -0.5642 -0.0571 0.6382 0.042 Uiso 1 1 calc R . .
C68 C -0.4874(3) -0.04218(11) 0.7942(5) 0.0343(13) Uani 1 1 d . . .
H68 H -0.4713 -0.0589 0.8331 0.041 Uiso 1 1 calc R . .
C69 C -0.4556(3) -0.01892(10) 0.8533(5) 0.0296(13) Uani 1 1 d . . .
H69 H -0.4168 -0.0197 0.9316 0.036 Uiso 1 1 calc R . .
C70 C -0.4800(3) 0.00545(10) 0.7988(5) 0.0266(12) Uani 1 1 d . . .
N71 N -0.4481(2) 0.03027(8) 0.8605(3) 0.0283(10) Uani 1 1 d . . .
H71 H -0.4675 0.0318 0.9453 0.034 Uiso 1 1 calc R . .
C72 C -0.3569(3) 0.03243(10) 0.8751(5) 0.0264(12) Uani 1 1 d . . .
C73 C -0.3079(3) 0.02433(10) 0.9883(4) 0.0281(12) Uani 1 1 d . . .
H73 H -0.3325 0.0156 1.0596 0.034 Uiso 1 1 calc R . .
C74 C -0.2218(3) 0.02905(10) 0.9975(4) 0.0285(12) Uani 1 1 d . . .
C75 C -0.1898(3) 0.04134(10) 0.8876(4) 0.0283(13) Uani 1 1 d . . .
H75 H -0.1308 0.0442 0.8923 0.034 Uiso 1 1 calc R . .
C76 C -0.2379(3) 0.04979(10) 0.7713(4) 0.0286(12) Uani 1 1 d . . .
C77 C -0.3260(3) 0.04575(10) 0.7676(5) 0.0282(12) Uani 1 1 d . . .
O78 O -0.38291(19) 0.05500(7) 0.6692(3) 0.0322(9) Uani 1 1 d . . .
C79 C -0.8519(3) 0.03929(11) 0.3983(5) 0.0338(13) Uani 1 1 d . . .
C80 C -0.8186(3) 0.02435(11) 0.2816(4) 0.0444(15) Uani 1 1 d . . .
H80A H -0.7737 0.0347 0.2462 0.067 Uiso 1 1 calc R . .
H80B H -0.8642 0.0217 0.2102 0.067 Uiso 1 1 calc R . .
H80C H -0.7965 0.0071 0.3134 0.067 Uiso 1 1 calc R . .
C81 C -0.8825(3) 0.06683(11) 0.3453(5) 0.0473(15) Uani 1 1 d . . .
H81A H -0.9081 0.0764 0.4167 0.071 Uiso 1 1 calc R . .
H81B H -0.9242 0.0645 0.2675 0.071 Uiso 1 1 calc R . .
H81C H -0.8347 0.0770 0.3180 0.071 Uiso 1 1 calc R . .
C82 C -0.9259(3) 0.02396(12) 0.4469(5) 0.0437(15) Uani 1 1 d . . .
H82A H -0.9066 0.0065 0.4806 0.065 Uiso 1 1 calc R . .
H82B H -0.9694 0.0217 0.3718 0.065 Uiso 1 1 calc R . .
H82C H -0.9490 0.0339 0.5194 0.065 Uiso 1 1 calc R . .
C83 C -0.7649(3) 0.08057(11) 0.8589(5) 0.0335(13) Uani 1 1 d . . .
C84 C -0.7205(3) 0.10716(10) 0.8555(5) 0.0411(14) Uani 1 1 d . . .
H84A H -0.6600 0.1043 0.8541 0.062 Uiso 1 1 calc R . .
H84B H -0.7308 0.1175 0.9357 0.062 Uiso 1 1 calc R . .
H84C H -0.7419 0.1169 0.7745 0.062 Uiso 1 1 calc R . .
C85 C -0.7367(3) 0.06580(11) 0.9914(4) 0.0425(15) Uani 1 1 d . . .
H85A H -0.7647 0.0485 0.9917 0.064 Uiso 1 1 calc R . .
H85B H -0.7517 0.0763 1.0682 0.064 Uiso 1 1 calc R . .
H85C H -0.6757 0.0632 0.9983 0.064 Uiso 1 1 calc R . .
C86 C -0.8599(3) 0.08560(12) 0.8571(5) 0.0470(16) Uani 1 1 d . . .
H86A H -0.8790 0.0964 0.7783 0.071 Uiso 1 1 calc R . .
H86B H -0.8715 0.0950 0.9394 0.071 Uiso 1 1 calc R . .
H86C H -0.8898 0.0686 0.8526 0.071 Uiso 1 1 calc R . .
C87 C -0.1637(3) 0.02291(11) 1.1260(4) 0.0327(13) Uani 1 1 d . . .
C88 C -0.2116(3) 0.01005(11) 1.2346(4) 0.0396(14) Uani 1 1 d . . .
H88A H -0.1722 0.0054 1.3123 0.059 Uiso 1 1 calc R . .
H88B H -0.2398 -0.0060 1.1982 0.059 Uiso 1 1 calc R . .
H88C H -0.2535 0.0226 1.2628 0.059 Uiso 1 1 calc R . .
C89 C -0.1250(3) 0.04877(11) 1.1808(5) 0.0437(15) Uani 1 1 d . . .
H89A H -0.0906 0.0453 1.2656 0.066 Uiso 1 1 calc R . .
H89B H -0.1697 0.0613 1.1970 0.066 Uiso 1 1 calc R . .
H89C H -0.0898 0.0564 1.1151 0.066 Uiso 1 1 calc R . .
C90 C -0.0940(3) 0.00390(12) 1.0921(5) 0.0512(17) Uani 1 1 d . . .
H90A H -0.0595 0.0125 1.0282 0.077 Uiso 1 1 calc R . .
H90B H -0.1191 -0.0123 1.0516 0.077 Uiso 1 1 calc R . .
H90C H -0.0587 -0.0006 1.1747 0.077 Uiso 1 1 calc R . .
C91 C -0.1995(3) 0.06483(11) 0.6585(5) 0.0345(14) Uani 1 1 d . . .
C92 C -0.2275(3) 0.09380(11) 0.6598(5) 0.0459(15) Uani 1 1 d . . .
H92A H -0.2889 0.0947 0.6444 0.069 Uiso 1 1 calc R . .
H92B H -0.2025 0.1036 0.5884 0.069 Uiso 1 1 calc R . .
H92C H -0.2091 0.1017 0.7475 0.069 Uiso 1 1 calc R . .
C93 C -0.1030(3) 0.06375(11) 0.6766(5) 0.0440(15) Uani 1 1 d . . .
H93A H -0.0826 0.0729 0.7602 0.066 Uiso 1 1 calc R . .
H93B H -0.0803 0.0725 0.6000 0.066 Uiso 1 1 calc R . .
H93C H -0.0845 0.0452 0.6809 0.066 Uiso 1 1 calc R . .
C94 C -0.2287(3) 0.05207(11) 0.5215(4) 0.0461(16) Uani 1 1 d . . .
H94A H -0.2158 0.0330 0.5248 0.069 Uiso 1 1 calc R . .
H94B H -0.1994 0.0605 0.4506 0.069 Uiso 1 1 calc R . .
H94C H -0.2894 0.0546 0.5021 0.069 Uiso 1 1 calc R . .

loop_
_atom_site_aniso_label
_atom_site_aniso_U_11
_atom_site_aniso_U_22
_atom_site_aniso_U_33
_atom_site_aniso_U_23
_atom_site_aniso_U_13
_atom_site_aniso_U_12
Ti1 0.0301(6) 0.0302(6) 0.0350(6) 0.0013(5) -0.0012(4) 0.0006(5)
O2 0.037(2) 0.037(2) 0.048(2) -0.014(2) 0.0011(17) -0.0042(18)
C3A 0.054(8) 0.021(6) 0.065(8) 0.006(6) 0.030(6) -0.006(5)
C4A 0.106(12) 0.038(9) 0.065(9) -0.007(8) 0.021(8) 0.000(8)
C5A 0.076(11) 0.032(7) 0.049(8) -0.008(6) -0.011(8) -0.018(7)
O6 0.037(2) 0.038(2) 0.047(2) 0.012(2) -0.0058(17) 0.0014(18)
C7 0.057(5) 0.078(6) 0.102(6) 0.044(5) -0.014(4) -0.001(4)
C8 0.050(4) 0.081(6) 0.088(5) 0.048(4) -0.018(4) -0.003(4)
C9 0.049(5) 0.148(9) 0.233(10) 0.145(8) -0.017(6) -0.020(5)
O10 0.0284(19) 0.036(2) 0.0222(18) -0.0066(17) -0.0055(15) 0.0087(17)
C11 0.027(3) 0.030(3) 0.028(3) 0.003(3) -0.001(2) -0.001(2)
C12 0.029(3) 0.031(3) 0.025(3) 0.009(3) 0.002(2) 0.003(3)
C13 0.030(3) 0.034(3) 0.032(3) 0.005(3) 0.001(3) 0.002(3)
C14 0.034(3) 0.028(3) 0.030(3) 0.003(3) 0.000(2) -0.004(3)
C15 0.037(3) 0.029(3) 0.032(3) -0.004(3) 0.003(3) 0.001(3)
C16 0.029(3) 0.024(3) 0.029(3) 0.000(3) 0.007(2) 0.002(2)
N17 0.025(2) 0.034(3) 0.024(2) -0.003(2) 0.0049(18) 0.005(2)
C18 0.026(3) 0.030(3) 0.027(3) 0.002(3) 0.011(2) 0.005(2)
C19 0.033(3) 0.033(4) 0.027(3) -0.001(3) 0.001(2) 0.000(3)
C20 0.043(3) 0.032(4) 0.036(3) -0.010(3) 0.004(3) -0.009(3)
C21 0.036(3) 0.028(4) 0.046(3) -0.004(3) 0.006(3) 0.006(3)
C22 0.033(3) 0.034(4) 0.028(3) 0.004(3) 0.002(2) 0.003(3)
C23 0.023(3) 0.034(4) 0.026(3) -0.004(3) 0.008(2) -0.003(2)
N24 0.026(2) 0.035(3) 0.021(2) -0.005(2) 0.0032(18) -0.002(2)
C25 0.022(3) 0.026(3) 0.024(3) -0.005(3) 0.007(2) -0.001(2)
C26 0.035(3) 0.027(3) 0.024(3) 0.000(2) 0.003(2) -0.003(2)
C27 0.026(3) 0.028(3) 0.021(3) 0.002(2) -0.001(2) 0.002(2)
C28 0.022(3) 0.037(3) 0.028(3) -0.011(3) -0.002(2) 0.002(2)
C29 0.024(3) 0.032(3) 0.024(3) -0.005(3) 0.007(2) -0.003(2)
C30 0.030(3) 0.029(3) 0.018(3) -0.002(2) 0.001(2) 0.004(2)
O31 0.0259(19) 0.041(2) 0.0237(18) 0.0083(17) -0.0029(15) 0.0050(17)
C32 0.029(3) 0.039(4) 0.029(3) -0.004(3) 0.007(2) 0.005(3)
C33 0.034(3) 0.039(4) 0.053(4) -0.003(3) 0.015(3) 0.010(3)
C34 0.049(4) 0.045(4) 0.030(3) -0.007(3) 0.010(3) 0.010(3)
C35 0.047(4) 0.032(4) 0.041(3) -0.004(3) 0.014(3) 0.009(3)
C36 0.038(3) 0.040(4) 0.032(3) -0.012(3) -0.008(3) 0.002(3)
C37 0.042(4) 0.081(5) 0.049(4) -0.014(4) -0.008(3) -0.005(4)
C38 0.064(4) 0.069(5) 0.069(4) -0.027(4) -0.024(4) 0.008(4)
C39 0.064(5) 0.166(8) 0.030(3) 0.018(4) -0.009(3) -0.057(5)
C40 0.035(3) 0.035(4) 0.025(3) -0.002(3) -0.007(2) 0.005(3)
C41 0.044(3) 0.043(4) 0.031(3) 0.000(3) 0.001(3) -0.005(3)
C42 0.055(4) 0.045(4) 0.035(3) 0.001(3) -0.006(3) 0.004(3)
C43 0.049(4) 0.064(5) 0.032(3) 0.000(3) -0.007(3) 0.019(3)
C44 0.033(3) 0.045(4) 0.027(3) 0.000(3) 0.004(2) -0.004(3)
C45 0.057(4) 0.058(4) 0.024(3) -0.002(3) 0.013(3) -0.013(3)
C46 0.043(4) 0.072(5) 0.035(3) 0.005(3) 0.016(3) -0.017(3)
C47 0.064(4) 0.040(4) 0.044(3) 0.009(3) 0.008(3) -0.017(3)
Ti48 0.0318(6) 0.0297(6) 0.0351(6) -0.0021(5) -0.0018(4) 0.0010(5)
O49 0.035(2) 0.035(2) 0.053(2) -0.022(2) -0.0086(17) 0.0026(18)
C50 0.061(5) 0.124(8) 0.096(6) -0.077(5) -0.021(4) 0.026(5)
C51 0.057(5) 0.101(6) 0.082(5) -0.050(5) -0.020(4) 0.012(4)
C52 0.082(5) 0.096(6) 0.088(5) -0.051(5) 0.003(4) 0.028(5)
O53 0.047(2) 0.030(2) 0.051(2) 0.014(2) -0.0081(18) -0.0029(18)
C54 0.273(12) 0.037(5) 0.095(6) -0.004(5) -0.098(7) 0.051(7)
C55 0.157(8) 0.037(5) 0.085(5) 0.010(4) 0.041(5) 0.009(5)
C56 0.164(9) 0.087(7) 0.144(8) 0.031(6) -0.084(7) 0.027(7)
O57 0.0254(19) 0.048(3) 0.0242(18) -0.0085(17) -0.0033(15) 0.0098(17)
C58 0.030(3) 0.027(3) 0.023(3) -0.002(3) -0.001(2) 0.007(2)
C59 0.036(3) 0.025(3) 0.031(3) 0.005(3) 0.008(3) 0.007(3)
C60 0.023(3) 0.036(3) 0.033(3) 0.000(3) 0.006(2) 0.003(2)
C61 0.026(3) 0.031(3) 0.029(3) 0.005(3) 0.003(2) 0.002(2)
C62 0.034(3) 0.031(3) 0.023(3) -0.003(3) 0.005(2) 0.000(3)
C63 0.025(3) 0.023(3) 0.028(3) 0.001(3) 0.008(2) -0.001(2)
N64 0.024(2) 0.034(3) 0.024(2) 0.003(2) 0.0017(18) 0.004(2)
C65 0.023(3) 0.033(3) 0.024(3) -0.005(3) 0.007(2) -0.002(2)
C66 0.025(3) 0.036(4) 0.029(3) -0.005(3) 0.006(2) 0.000(3)
C67 0.033(3) 0.034(4) 0.039(3) -0.008(3) 0.008(3) -0.002(3)
C68 0.037(3) 0.031(4) 0.035(3) 0.011(3) 0.003(3) 0.006(3)
C69 0.027(3) 0.035(4) 0.028(3) 0.003(3) 0.006(2) 0.001(3)
C70 0.026(3) 0.026(3) 0.029(3) -0.001(3) 0.009(2) -0.003(2)
N71 0.027(2) 0.035(3) 0.023(2) -0.004(2) 0.0050(18) 0.000(2)
C72 0.027(3) 0.025(3) 0.027(3) -0.003(3) -0.001(2) 0.001(2)
C73 0.031(3) 0.026(3) 0.027(3) -0.004(3) 0.002(2) -0.005(2)
C74 0.031(3) 0.032(3) 0.022(3) -0.003(3) 0.001(2) 0.001(3)
C75 0.021(3) 0.033(3) 0.031(3) -0.008(3) 0.002(2) 0.003(2)
C76 0.031(3) 0.030(3) 0.026(3) -0.008(3) 0.005(2) 0.001(2)
C77 0.031(3) 0.027(3) 0.027(3) -0.009(3) 0.007(2) -0.001(2)
O78 0.029(2) 0.044(2) 0.0225(18) 0.0071(17) -0.0034(15) -0.0048(17)
C79 0.031(3) 0.040(4) 0.029(3) 0.002(3) -0.006(2) -0.001(3)
C80 0.045(4) 0.050(4) 0.035(3) -0.003(3) -0.010(3) 0.001(3)
C81 0.044(4) 0.048(4) 0.047(4) 0.001(3) -0.008(3) -0.001(3)
C82 0.029(3) 0.061(4) 0.038(3) 0.006(3) -0.010(2) -0.009(3)
C83 0.028(3) 0.043(4) 0.030(3) 0.002(3) 0.008(2) 0.009(3)
C84 0.049(4) 0.034(4) 0.041(3) -0.005(3) 0.009(3) 0.009(3)
C85 0.047(4) 0.054(4) 0.026(3) -0.005(3) 0.003(3) 0.012(3)
C86 0.039(3) 0.064(4) 0.041(3) -0.006(3) 0.015(3) 0.015(3)
C87 0.030(3) 0.043(4) 0.025(3) 0.001(3) -0.001(2) 0.004(3)
C88 0.043(3) 0.046(4) 0.029(3) 0.008(3) -0.003(3) -0.001(3)
C89 0.040(3) 0.057(4) 0.034(3) -0.002(3) -0.002(3) -0.002(3)
C90 0.042(4) 0.075(5) 0.035(3) 0.001(3) -0.006(3) 0.024(3)
C91 0.038(3) 0.041(4) 0.025(3) 0.005(3) 0.007(2) -0.007(3)
C92 0.048(4) 0.039(4) 0.052(4) 0.000(3) 0.010(3) -0.009(3)
C93 0.040(3) 0.052(4) 0.042(3) 0.010(3) 0.016(3) -0.003(3)
C94 0.051(4) 0.061(4) 0.028(3) 0.000(3) 0.013(3) -0.014(3)

loop_
_atom_type_symbol
_atom_type_description
_atom_type_scat_dispersion_real
_atom_type_scat_dispersion_imag
_atom_type_scat_source
C C 0.0033 0.0016 'International Tables Vol C Tables 4.2.6.8 and 6.1.1.4'
H H 0.0000 0.0000 'International Tables Vol C Tables 4.2.6.8 and 6.1.1.4'
N N 0.0061 0.0033 'International Tables Vol C Tables 4.2.6.8 and 6.1.1.4'
O O 0.0106 0.0060 'International Tables Vol C Tables 4.2.6.8 and 6.1.1.4'
Ti Ti 0.2776 0.4457 'International Tables Vol C Tables 4.2.6.8 and 6.1.1.4'

loop_
_geom_angle_atom_site_label_1
_geom_angle_atom_site_label_2
_geom_angle_atom_site_label_3
_geom_angle
_geom_angle_site_symmetry_1
_geom_angle_site_symmetry_3
_geom_angle_publ_flag
O2 Ti1 O6 108.18(17) . . ?
O2 Ti1 O10 92.75(14) . . ?
O6 Ti1 O10 99.41(14) . . ?
O2 Ti1 O31 98.37(14) . . ?
O6 Ti1 O31 97.02(14) . . ?
O10 Ti1 O31 156.19(15) . . ?
O2 Ti1 N17 163.35(15) . . ?
O6 Ti1 N17 85.62(15) . . ?
O10 Ti1 N17 75.40(13) . . ?
O31 Ti1 N17 88.86(13) . . ?
O2 Ti1 N24 92.22(15) . . ?
O6 Ti1 N24 158.97(15) . . ?
O10 Ti1 N24 84.25(13) . . ?
O31 Ti1 N24 74.39(13) . . ?
N17 Ti1 N24 75.21(14) . . ?
C3B O2 C3A 38.3(6) . . ?
C3B O2 Ti1 172.0(8) . . ?
C3A O2 Ti1 148.6(6) . . ?
O2 C3A C5A 109.6(9) . . ?
O2 C3A C4A 107.5(10) . . ?
C5A C3A C4A 115.1(10) . . ?
O2 C3A H3A 108.1 . . ?
C5A C3A H3A 108.1 . . ?
C4A C3A H3A 108.1 . . ?
O2 C3B C5B 110.2(13) . . ?
O2 C3B C4B 109.5(14) . . ?
C5B C3B C4B 111.8(14) . . ?
O2 C3B H3B 108.4 . . ?
C5B C3B H3B 108.4 . . ?
C4B C3B H3B 108.4 . . ?
C3B C4B H4B1 109.5 . . ?
C3B C4B H4B2 109.5 . . ?
H4B1 C4B H4B2 109.5 . . ?
C3B C4B H4B3 109.5 . . ?
H4B1 C4B H4B3 109.5 . . ?
H4B2 C4B H4B3 109.5 . . ?
C3B C5B H5B1 109.5 . . ?
C3B C5B H5B2 109.5 . . ?
H5B1 C5B H5B2 109.5 . . ?
C3B C5B H5B3 109.5 . . ?
H5B1 C5B H5B3 109.5 . . ?
H5B2 C5B H5B3 109.5 . . ?
C7 O6 Ti1 149.8(4) . . ?
O6 C7 C8 114.2(6) . . ?
O6 C7 C9 109.5(6) . . ?
C8 C7 C9 115.2(6) . . ?
O6 C7 H7 105.7 . . ?
C8 C7 H7 105.7 . . ?
C9 C7 H7 105.7 . . ?
C7 C8 H8A 109.5 . . ?
C7 C8 H8B 109.5 . . ?
H8A C8 H8B 109.5 . . ?
C7 C8 H8C 109.5 . . ?
H8A C8 H8C 109.5 . . ?
H8B C8 H8C 109.5 . . ?
C7 C9 H9A 109.5 . . ?
C7 C9 H9B 109.5 . . ?
H9A C9 H9B 109.5 . . ?
C7 C9 H9C 109.5 . . ?
H9A C9 H9C 109.5 . . ?
H9B C9 H9C 109.5 . . ?
C11 O10 Ti1 115.3(3) . . ?
O10 C11 C12 123.9(4) . . ?
O10 C11 C16 116.7(4) . . ?
C12 C11 C16 119.2(4) . . ?
C11 C12 C13 117.0(4) . . ?
C11 C12 C32 121.4(4) . . ?
C13 C12 C32 121.3(4) . . ?
C14 C13 C12 123.9(5) . . ?
C14 C13 H13 118.1 . . ?
C12 C13 H13 118.1 . . ?
C15 C14 C13 118.2(5) . . ?
C15 C14 C36 120.2(4) . . ?
C13 C14 C36 121.5(5) . . ?
C14 C15 C16 119.6(5) . . ?
C14 C15 H15 120.2 . . ?
C16 C15 H15 120.2 . . ?
C15 C16 C11 122.0(5) . . ?
C15 C16 N17 124.3(4) . . ?
C11 C16 N17 113.3(4) . . ?
C18 N17 C16 114.4(4) . . ?
C18 N17 Ti1 114.1(3) . . ?
C16 N17 Ti1 103.0(3) . . ?
C18 N17 H17 108.4 . . ?
C16 N17 H17 108.4 . . ?
Ti1 N17 H17 108.4 . . ?
C19 C18 C23 119.7(5) . . ?
C19 C18 N17 121.8(4) . . ?
C23 C18 N17 118.4(5) . . ?
C20 C19 C18 119.7(5) . . ?
C20 C19 H19 120.1 . . ?
C18 C19 H19 120.1 . . ?
C21 C20 C19 121.0(5) . . ?
C21 C20 H20 119.5 . . ?
C19 C20 H20 119.5 . . ?
C22 C21 C20 119.7(5) . . ?
C22 C21 H21 120.2 . . ?
C20 C21 H21 120.2 . . ?
C21 C22 C23 120.6(5) . . ?
C21 C22 H22 119.7 . . ?
C23 C22 H22 119.7 . . ?
C18 C23 C22 119.2(5) . . ?
C18 C23 N24 118.8(5) . . ?
C22 C23 N24 122.0(4) . . ?
C23 N24 C25 114.1(4) . . ?
C23 N24 Ti1 113.2(3) . . ?
C25 N24 Ti1 101.9(3) . . ?
C23 N24 H24 109.1 . . ?
C25 N24 H24 109.1 . . ?
Ti1 N24 H24 109.1 . . ?
C26 C25 C30 123.1(4) . . ?
C26 C25 N24 123.2(4) . . ?
C30 C25 N24 113.4(4) . . ?
C25 C26 C27 119.7(4) . . ?
C25 C26 H26 120.2 . . ?
C27 C26 H26 120.2 . . ?
C26 C27 C28 116.5(4) . . ?
C26 C27 C40 123.3(4) . . ?
C28 C27 C40 120.1(4) . . ?
C29 C28 C27 125.2(4) . . ?
C29 C28 H28 117.4 . . ?
C27 C28 H28 117.4 . . ?
C28 C29 C30 116.0(4) . . ?
C28 C29 C44 122.4(4) . . ?
C30 C29 C44 121.5(4) . . ?
O31 C30 C25 116.3(4) . . ?
O31 C30 C29 124.2(4) . . ?
C25 C30 C29 119.4(4) . . ?
C30 O31 Ti1 114.3(3) . . ?
C33 C32 C12 112.9(4) . . ?
C33 C32 C35 108.9(4) . . ?
C12 C32 C35 108.5(4) . . ?
C33 C32 C34 107.3(4) . . ?
C12 C32 C34 109.8(4) . . ?
C35 C32 C34 109.3(4) . . ?
C32 C33 H33A 109.5 . . ?
C32 C33 H33B 109.5 . . ?
H33A C33 H33B 109.5 . . ?
C32 C33 H33C 109.5 . . ?
H33A C33 H33C 109.5 . . ?
H33B C33 H33C 109.5 . . ?
C32 C34 H34A 109.5 . . ?
C32 C34 H34B 109.5 . . ?
H34A C34 H34B 109.5 . . ?
C32 C34 H34C 109.5 . . ?
H34A C34 H34C 109.5 . . ?
H34B C34 H34C 109.5 . . ?
C32 C35 H35A 109.5 . . ?
C32 C35 H35B 109.5 . . ?
H35A C35 H35B 109.5 . . ?
C32 C35 H35C 109.5 . . ?
H35A C35 H35C 109.5 . . ?
H35B C35 H35C 109.5 . . ?
C39 C36 C37 108.8(5) . . ?
C39 C36 C38 111.1(5) . . ?
C37 C36 C38 106.1(5) . . ?
C39 C36 C14 109.1(4) . . ?
C37 C36 C14 112.3(4) . . ?
C38 C36 C14 109.3(4) . . ?
C36 C37 H37A 109.5 . . ?
C36 C37 H37B 109.5 . . ?
H37A C37 H37B 109.5 . . ?
C36 C37 H37C 109.5 . . ?
H37A C37 H37C 109.5 . . ?
H37B C37 H37C 109.5 . . ?
C36 C38 H38A 109.5 . . ?
C36 C38 H38B 109.5 . . ?
H38A C38 H38B 109.5 . . ?
C36 C38 H38C 109.5 . . ?
H38A C38 H38C 109.5 . . ?
H38B C38 H38C 109.5 . . ?
C36 C39 H39A 109.5 . . ?
C36 C39 H39B 109.5 . . ?
H39A C39 H39B 109.5 . . ?
C36 C39 H39C 109.5 . . ?
H39A C39 H39C 109.5 . . ?
H39B C39 H39C 109.5 . . ?
C42 C40 C27 112.1(4) . . ?
C42 C40 C43 108.1(4) . . ?
C27 C40 C43 110.5(4) . . ?
C42 C40 C41 108.3(4) . . ?
C27 C40 C41 108.4(4) . . ?
C43 C40 C41 109.3(4) . . ?
C40 C41 H41A 109.5 . . ?
C40 C41 H41B 109.5 . . ?
H41A C41 H41B 109.5 . . ?
C40 C41 H41C 109.5 . . ?
H41A C41 H41C 109.5 . . ?
H41B C41 H41C 109.5 . . ?
C40 C42 H42A 109.5 . . ?
C40 C42 H42B 109.5 . . ?
H42A C42 H42B 109.5 . . ?
C40 C42 H42C 109.5 . . ?
H42A C42 H42C 109.5 . . ?
H42B C42 H42C 109.5 . . ?
C40 C43 H43A 109.5 . . ?
C40 C43 H43B 109.5 . . ?
H43A C43 H43B 109.5 . . ?
C40 C43 H43C 109.5 . . ?
H43A C43 H43C 109.5 . . ?
H43B C43 H43C 109.5 . . ?
C29 C44 C47 109.3(4) . . ?
C29 C44 C46 112.2(4) . . ?
C47 C44 C46 108.3(5) . . ?
C29 C44 C45 109.7(4) . . ?
C47 C44 C45 109.9(4) . . ?
C46 C44 C45 107.5(4) . . ?
C44 C45 H45A 109.5 . . ?
C44 C45 H45B 109.5 . . ?
H45A C45 H45B 109.5 . . ?
C44 C45 H45C 109.5 . . ?
H45A C45 H45C 109.5 . . ?
H45B C45 H45C 109.5 . . ?
C44 C46 H46A 109.5 . . ?
C44 C46 H46B 109.5 . . ?
H46A C46 H46B 109.5 . . ?
C44 C46 H46C 109.5 . . ?
H46A C46 H46C 109.5 . . ?
H46B C46 H46C 109.5 . . ?
C44 C47 H47A 109.5 . . ?
C44 C47 H47B 109.5 . . ?
H47A C47 H47B 109.5 . . ?
C44 C47 H47C 109.5 . . ?
H47A C47 H47C 109.5 . . ?
H47B C47 H47C 109.5 . . ?
O49 Ti48 O53 108.61(17) . . ?
O49 Ti48 O57 94.21(14) . . ?
O53 Ti48 O57 99.30(15) . . ?
O49 Ti48 O78 98.18(14) . . ?
O53 Ti48 O78 96.87(15) . . ?
O57 Ti48 O78 155.30(15) . . ?
O49 Ti48 N71 89.89(15) . . ?
O53 Ti48 N71 160.75(15) . . ?
O57 Ti48 N71 84.14(13) . . ?
O78 Ti48 N71 74.64(13) . . ?
O49 Ti48 N64 162.36(16) . . ?
O53 Ti48 N64 87.08(15) . . ?
O57 Ti48 N64 74.82(13) . . ?
O78 Ti48 N64 87.54(13) . . ?
N71 Ti48 N64 75.48(14) . . ?
C50 O49 Ti48 172.3(5) . . ?
O49 C50 C51 117.2(6) . . ?
O49 C50 C52 111.9(5) . . ?
C51 C50 C52 116.9(6) . . ?
O49 C50 H50 102.7 . . ?
C51 C50 H50 102.7 . . ?
C52 C50 H50 102.7 . . ?
C50 C51 H51A 109.5 . . ?
C50 C51 H51B 109.5 . . ?
H51A C51 H51B 109.5 . . ?
C50 C51 H51C 109.5 . . ?
H51A C51 H51C 109.5 . . ?
H51B C51 H51C 109.5 . . ?
C50 C52 H52A 109.5 . . ?
C50 C52 H52B 109.5 . . ?
H52A C52 H52B 109.5 . . ?
C50 C52 H52C 109.5 . . ?
H52A C52 H52C 109.5 . . ?
H52B C52 H52C 109.5 . . ?
C54 O53 Ti48 163.1(5) . . ?
C56 C54 O53 119.1(7) . . ?
C56 C54 C55 123.5(8) . . ?
O53 C54 C55 114.2(6) . . ?
C56 C54 H54 95.9 . . ?
O53 C54 H54 95.9 . . ?
C55 C54 H54 95.9 . . ?
C54 C55 H55A 109.5 . . ?
C54 C55 H55B 109.5 . . ?
H55A C55 H55B 109.5 . . ?
C54 C55 H55C 109.5 . . ?
H55A C55 H55C 109.5 . . ?
H55B C55 H55C 109.5 . . ?
C54 C56 H56A 109.5 . . ?
C54 C56 H56B 109.5 . . ?
H56A C56 H56B 109.5 . . ?
C54 C56 H56C 109.5 . . ?
H56A C56 H56C 109.5 . . ?
H56B C56 H56C 109.5 . . ?
C58 O57 Ti48 115.2(3) . . ?
O57 C58 C63 117.3(4) . . ?
O57 C58 C59 124.3(4) . . ?
C63 C58 C59 118.3(4) . . ?
C60 C59 C58 116.7(4) . . ?
C60 C59 C83 123.1(4) . . ?
C58 C59 C83 120.1(4) . . ?
C61 C60 C59 124.4(4) . . ?
C61 C60 H60 117.8 . . ?
C59 C60 H60 117.8 . . ?
C62 C61 C60 117.3(4) . . ?
C62 C61 C79 123.0(4) . . ?
C60 C61 C79 119.8(4) . . ?
C63 C62 C61 119.6(4) . . ?
C63 C62 H62 120.2 . . ?
C61 C62 H62 120.2 . . ?
C62 C63 C58 123.4(4) . . ?
C62 C63 N64 124.0(4) . . ?
C58 C63 N64 112.4(4) . . ?
C65 N64 C63 113.8(4) . . ?
C65 N64 Ti48 114.0(3) . . ?
C63 N64 Ti48 103.0(3) . . ?
C65 N64 H64 108.6 . . ?
C63 N64 H64 108.6 . . ?
Ti48 N64 H64 108.6 . . ?
C66 C65 C70 118.6(5) . . ?
C66 C65 N64 123.3(4) . . ?
C70 C65 N64 118.1(4) . . ?
C65 C66 C67 121.1(5) . . ?
C65 C66 H66 119.4 . . ?
C67 C66 H66 119.4 . . ?
C68 C67 C66 119.6(5) . . ?
C68 C67 H67 120.2 . . ?
C66 C67 H67 120.2 . . ?
C67 C68 C69 120.1(5) . . ?
C67 C68 H68 119.9 . . ?
C69 C68 H68 119.9 . . ?
C70 C69 C68 120.2(5) . . ?
C70 C69 H69 119.9 . . ?
C68 C69 H69 119.9 . . ?
C69 C70 C65 120.2(5) . . ?
C69 C70 N71 121.2(4) . . ?
C65 C70 N71 118.6(4) . . ?
C72 N71 C70 114.3(4) . . ?
C72 N71 Ti48 102.5(3) . . ?
C70 N71 Ti48 113.7(3) . . ?
C72 N71 H71 108.6 . . ?
C70 N71 H71 108.6 . . ?
Ti48 N71 H71 108.6 . . ?
C73 C72 C77 123.9(5) . . ?
C73 C72 N71 123.3(4) . . ?
C77 C72 N71 112.6(4) . . ?
C72 C73 C74 119.2(4) . . ?
C72 C73 H73 120.4 . . ?
C74 C73 H73 120.4 . . ?
C73 C74 C75 117.2(4) . . ?
C73 C74 C87 122.4(4) . . ?
C75 C74 C87 120.2(4) . . ?
C76 C75 C74 124.9(4) . . ?
C76 C75 H75 117.6 . . ?
C74 C75 H75 117.6 . . ?
C75 C76 C77 116.5(4) . . ?
C75 C76 C91 122.2(4) . . ?
C77 C76 C91 121.1(4) . . ?
O78 C77 C72 117.3(4) . . ?
O78 C77 C76 124.5(4) . . ?
C72 C77 C76 118.1(5) . . ?
C77 O78 Ti48 112.8(3) . . ?
C80 C79 C82 109.2(4) . . ?
C80 C79 C61 111.9(4) . . ?
C82 C79 C61 110.5(4) . . ?
C80 C79 C81 107.7(4) . . ?
C82 C79 C81 109.3(4) . . ?
C61 C79 C81 108.2(4) . . ?
C79 C80 H80A 109.5 . . ?
C79 C80 H80B 109.5 . . ?
H80A C80 H80B 109.5 . . ?
C79 C80 H80C 109.5 . . ?
H80A C80 H80C 109.5 . . ?
H80B C80 H80C 109.5 . . ?
C79 C81 H81A 109.5 . . ?
C79 C81 H81B 109.5 . . ?
H81A C81 H81B 109.5 . . ?
C79 C81 H81C 109.5 . . ?
H81A C81 H81C 109.5 . . ?
H81B C81 H81C 109.5 . . ?
C79 C82 H82A 109.5 . . ?
C79 C82 H82B 109.5 . . ?
H82A C82 H82B 109.5 . . ?
C79 C82 H82C 109.5 . . ?
H82A C82 H82C 109.5 . . ?
H82B C82 H82C 109.5 . . ?
C84 C83 C59 108.9(4) . . ?
C84 C83 C86 108.6(4) . . ?
C59 C83 C86 112.2(4) . . ?
C84 C83 C85 110.1(4) . . ?
C59 C83 C85 109.8(4) . . ?
C86 C83 C85 107.3(4) . . ?
C83 C84 H84A 109.5 . . ?
C83 C84 H84B 109.5 . . ?
H84A C84 H84B 109.5 . . ?
C83 C84 H84C 109.5 . . ?
H84A C84 H84C 109.5 . . ?
H84B C84 H84C 109.5 . . ?
C83 C85 H85A 109.5 . . ?
C83 C85 H85B 109.5 . . ?
H85A C85 H85B 109.5 . . ?
C83 C85 H85C 109.5 . . ?
H85A C85 H85C 109.5 . . ?
H85B C85 H85C 109.5 . . ?
C83 C86 H86A 109.5 . . ?
C83 C86 H86B 109.5 . . ?
H86A C86 H86B 109.5 . . ?
C83 C86 H86C 109.5 . . ?
H86A C86 H86C 109.5 . . ?
H86B C86 H86C 109.5 . . ?
C89 C87 C88 108.8(4) . . ?
C89 C87 C90 109.5(4) . . ?
C88 C87 C90 108.4(4) . . ?
C89 C87 C74 108.7(4) . . ?
C88 C87 C74 111.7(4) . . ?
C90 C87 C74 109.7(4) . . ?
C87 C88 H88A 109.5 . . ?
C87 C88 H88B 109.5 . . ?
H88A C88 H88B 109.5 . . ?
C87 C88 H88C 109.5 . . ?
H88A C88 H88C 109.5 . . ?
H88B C88 H88C 109.5 . . ?
C87 C89 H89A 109.5 . . ?
C87 C89 H89B 109.5 . . ?
H89A C89 H89B 109.5 . . ?
C87 C89 H89C 109.5 . . ?
H89A C89 H89C 109.5 . . ?
H89B C89 H89C 109.5 . . ?
C87 C90 H90A 109.5 . . ?
C87 C90 H90B 109.5 . . ?
H90A C90 H90B 109.5 . . ?
C87 C90 H90C 109.5 . . ?
H90A C90 H90C 109.5 . . ?
H90B C90 H90C 109.5 . . ?
C92 C91 C76 109.2(4) . . ?
C92 C91 C94 110.0(4) . . ?
C76 C91 C94 109.6(4) . . ?
C92 C91 C93 108.9(4) . . ?
C76 C91 C93 111.3(4) . . ?
C94 C91 C93 107.8(4) . . ?
C91 C92 H92A 109.5 . . ?
C91 C92 H92B 109.5 . . ?
H92A C92 H92B 109.5 . . ?
C91 C92 H92C 109.5 . . ?
H92A C92 H92C 109.5 . . ?
H92B C92 H92C 109.5 . . ?
C91 C93 H93A 109.5 . . ?
C91 C93 H93B 109.5 . . ?
H93A C93 H93B 109.5 . . ?
C91 C93 H93C 109.5 . . ?
H93A C93 H93C 109.5 . . ?
H93B C93 H93C 109.5 . . ?
C91 C94 H94A 109.5 . . ?
C91 C94 H94B 109.5 . . ?
H94A C94 H94B 109.5 . . ?
C91 C94 H94C 109.5 . . ?
H94A C94 H94C 109.5 . . ?
H94B C94 H94C 109.5 . . ?

loop_
_geom_bond_atom_site_label_1
_geom_bond_atom_site_label_2
_geom_bond_distance
_geom_bond_site_symmetry_2
_geom_bond_publ_flag
Ti1 O2 1.771(3) . ?
Ti1 O6 1.782(3) . ?
Ti1 O10 1.944(3) . ?
Ti1 O31 1.947(3) . ?
Ti1 N17 2.281(4) . ?
Ti1 N24 2.295(4) . ?
O2 C3B 1.424(14) . ?
O2 C3A 1.428(11) . ?
C3A C5A 1.513(14) . ?
C3A C4A 1.529(19) . ?
C3A H3A 1.0000 . ?
C4A H4A1 0.9800 . ?
C4A H4A2 0.9800 . ?
C4A H4A3 0.9800 . ?
C5A H5A1 0.9800 . ?
C5A H5A2 0.9800 . ?
C5A H5A3 0.9800 . ?
C3B C5B 1.49(2) . ?
C3B C4B 1.53(3) . ?
C3B H3B 1.0000 . ?
C4B H4B1 0.9800 . ?
C4B H4B2 0.9800 . ?
C4B H4B3 0.9800 . ?
C5B H5B1 0.9800 . ?
C5B H5B2 0.9800 . ?
C5B H5B3 0.9800 . ?
O6 C7 1.402(7) . ?
C7 C8 1.459(7) . ?
C7 C9 1.471(8) . ?
C7 H7 1.0000 . ?
C8 H8A 0.9800 . ?
C8 H8B 0.9800 . ?
C8 H8C 0.9800 . ?
C9 H9A 0.9800 . ?
C9 H9B 0.9800 . ?
C9 H9C 0.9800 . ?
O10 C11 1.361(5) . ?
C11 C12 1.403(6) . ?
C11 C16 1.406(6) . ?
C12 C13 1.407(6) . ?
C12 C32 1.535(6) . ?
C13 C14 1.388(6) . ?
C13 H13 0.9500 . ?
C14 C15 1.387(6) . ?
C14 C36 1.547(6) . ?
C15 C16 1.388(6) . ?
C15 H15 0.9500 . ?
C16 N17 1.460(6) . ?
N17 C18 1.457(6) . ?
N17 H17 0.9300 . ?
C18 C19 1.389(7) . ?
C18 C23 1.394(6) . ?
C19 C20 1.379(7) . ?
C19 H19 0.9500 . ?
C20 C21 1.379(6) . ?
C20 H20 0.9500 . ?
C21 C22 1.367(7) . ?
C21 H21 0.9500 . ?
C22 C23 1.403(6) . ?
C22 H22 0.9500 . ?
C23 N24 1.462(6) . ?
N24 C25 1.467(5) . ?
N24 H24 0.9300 . ?
C25 C26 1.368(6) . ?
C25 C30 1.392(6) . ?
C26 C27 1.390(6) . ?
C26 H26 0.9500 . ?
C27 C28 1.400(6) . ?
C27 C40 1.525(6) . ?
C28 C29 1.394(6) . ?
C28 H28 0.9500 . ?
C29 C30 1.399(6) . ?
C29 C44 1.530(6) . ?
C30 O31 1.358(5) . ?
C32 C33 1.531(6) . ?
C32 C35 1.539(7) . ?
C32 C34 1.551(6) . ?
C33 H33A 0.9800 . ?
C33 H33B 0.9800 . ?
C33 H33C 0.9800 . ?
C34 H34A 0.9800 . ?
C34 H34B 0.9800 . ?
C34 H34C 0.9800 . ?
C35 H35A 0.9800 . ?
C35 H35B 0.9800 . ?
C35 H35C 0.9800 . ?
C36 C39 1.503(7) . ?
C36 C37 1.527(7) . ?
C36 C38 1.532(7) . ?
C37 H37A 0.9800 . ?
C37 H37B 0.9800 . ?
C37 H37C 0.9800 . ?
C38 H38A 0.9800 . ?
C38 H38B 0.9800 . ?
C38 H38C 0.9800 . ?
C39 H39A 0.9800 . ?
C39 H39B 0.9800 . ?
C39 H39C 0.9800 . ?
C40 C42 1.525(7) . ?
C40 C43 1.531(7) . ?
C40 C41 1.550(6) . ?
C41 H41A 0.9800 . ?
C41 H41B 0.9800 . ?
C41 H41C 0.9800 . ?
C42 H42A 0.9800 . ?
C42 H42B 0.9800 . ?
C42 H42C 0.9800 . ?
C43 H43A 0.9800 . ?
C43 H43B 0.9800 . ?
C43 H43C 0.9800 . ?
C44 C47 1.530(7) . ?
C44 C46 1.537(6) . ?
C44 C45 1.548(6) . ?
C45 H45A 0.9800 . ?
C45 H45B 0.9800 . ?
C45 H45C 0.9800 . ?
C46 H46A 0.9800 . ?
C46 H46B 0.9800 . ?
C46 H46C 0.9800 . ?
C47 H47A 0.9800 . ?
C47 H47B 0.9800 . ?
C47 H47C 0.9800 . ?
Ti48 O49 1.768(3) . ?
Ti48 O53 1.777(3) . ?
Ti48 O57 1.954(3) . ?
Ti48 O78 1.963(3) . ?
Ti48 N71 2.269(4) . ?
Ti48 N64 2.286(4) . ?
O49 C50 1.370(6) . ?
C50 C51 1.418(8) . ?
C50 C52 1.507(8) . ?
C50 H50 1.0000 . ?
C51 H51A 0.9800 . ?
C51 H51B 0.9800 . ?
C51 H51C 0.9800 . ?
C52 H52A 0.9800 . ?
C52 H52B 0.9800 . ?
C52 H52C 0.9800 . ?
O53 C54 1.380(7) . ?
C54 C56 1.344(9) . ?
C54 C55 1.443(9) . ?
C54 H54 1.0000 . ?
C55 H55A 0.9800 . ?
C55 H55B 0.9800 . ?
C55 H55C 0.9800 . ?
C56 H56A 0.9800 . ?
C56 H56B 0.9800 . ?
C56 H56C 0.9800 . ?
O57 C58 1.356(5) . ?
C58 C63 1.401(6) . ?
C58 C59 1.406(6) . ?
C59 C60 1.406(6) . ?
C59 C83 1.530(7) . ?
C60 C61 1.390(6) . ?
C60 H60 0.9500 . ?
C61 C62 1.389(6) . ?
C61 C79 1.543(6) . ?
C62 C63 1.366(6) . ?
C62 H62 0.9500 . ?
C63 N64 1.474(5) . ?
N64 C65 1.449(6) . ?
N64 H64 0.9300 . ?
C65 C66 1.385(6) . ?
C65 C70 1.405(6) . ?
C66 C67 1.388(7) . ?
C66 H66 0.9500 . ?
C67 C68 1.382(6) . ?
C67 H67 0.9500 . ?
C68 C69 1.385(6) . ?
C68 H68 0.9500 . ?
C69 C70 1.383(6) . ?
C69 H69 0.9500 . ?
C70 N71 1.463(6) . ?
N71 C72 1.456(5) . ?
N71 H71 0.9300 . ?
C72 C73 1.374(6) . ?
C72 C77 1.393(6) . ?
C73 C74 1.392(6) . ?
C73 H73 0.9500 . ?
C74 C75 1.396(6) . ?
C74 C87 1.541(6) . ?
C75 C76 1.396(6) . ?
C75 H75 0.9500 . ?
C76 C77 1.420(6) . ?
C76 C91 1.530(6) . ?
C77 O78 1.356(5) . ?
C79 C80 1.522(7) . ?
C79 C82 1.528(6) . ?
C79 C81 1.546(7) . ?
C80 H80A 0.9800 . ?
C80 H80B 0.9800 . ?
C80 H80C 0.9800 . ?
C81 H81A 0.9800 . ?
C81 H81B 0.9800 . ?
C81 H81C 0.9800 . ?
C82 H82A 0.9800 . ?
C82 H82B 0.9800 . ?
C82 H82C 0.9800 . ?
C83 C84 1.517(7) . ?
C83 C86 1.539(6) . ?
C83 C85 1.545(6) . ?
C84 H84A 0.9800 . ?
C84 H84B 0.9800 . ?
C84 H84C 0.9800 . ?
C85 H85A 0.9800 . ?
C85 H85B 0.9800 . ?
C85 H85C 0.9800 . ?
C86 H86A 0.9800 . ?
C86 H86B 0.9800 . ?
C86 H86C 0.9800 . ?
C87 C89 1.520(7) . ?
C87 C88 1.527(6) . ?
C87 C90 1.530(7) . ?
C88 H88A 0.9800 . ?
C88 H88B 0.9800 . ?
C88 H88C 0.9800 . ?
C89 H89A 0.9800 . ?
C89 H89B 0.9800 . ?
C89 H89C 0.9800 . ?
C90 H90A 0.9800 . ?
C90 H90B 0.9800 . ?
C90 H90C 0.9800 . ?
C91 C92 1.525(7) . ?
C91 C94 1.540(6) . ?
C91 C93 1.539(6) . ?
C92 H92A 0.9800 . ?
C92 H92B 0.9800 . ?
C92 H92C 0.9800 . ?
C93 H93A 0.9800 . ?
C93 H93B 0.9800 . ?
C93 H93C 0.9800 . ?
C94 H94A 0.9800 . ?
C94 H94B 0.9800 . ?
C94 H94C 0.9800 . ?
